data_4510920
loop_
_publ_author_name
'Mukherjee, Arijit'
'Grobelny, Pawel'
'Thakur, Tejender S.'
'Desiraju, Gautam R.'

_publ_section_title
;
 Polymorphs, Pseudopolymorphs, and Co-Crystals of Orcinol: Exploring the
 Structural Landscape with High Throughput Crystallography
;
_journal_issue 6
_journal_name_full 'Crystal Growth &amp; Design'
_journal_page_first 2637
_journal_paper_doi 10.1021/cg200361x
_journal_volume 11
_journal_year 2011
_chemical_compound_source 'see text'
_chemical_formula_moiety '2(C12 H8 N2), C7 H8 O2'
_chemical_formula_sum 'C31 H24 N4 O2'
_chemical_formula_weight 484.54
_chemical_name_common Orcinol:Phenantrholine
_chemical_name_systematic ?
_space_group_IT_number 14
_symmetry_cell_setting monoclinic
_symmetry_Int_Tables_number 14
_symmetry_space_group_name_Hall '-P 2ybc'
_symmetry_space_group_name_H-M 'P 1 21/c 1'
_atom_sites_solution_hydrogens geom
_atom_sites_solution_primary direct
_atom_sites_solution_secondary difmap
_cell_angle_alpha 90
_cell_angle_beta 124.11(3)
_cell_angle_gamma 90
_cell_formula_units_Z 4
_cell_length_a 13.783(7)
_cell_length_b 13.520(7)
_cell_length_c 15.981(6)
_cell_measurement_reflns_used 6275
_cell_measurement_temperature 150(2)
_cell_measurement_theta_max 27.5
_cell_measurement_theta_min 1.5
_cell_volume 2466(2)
_computing_cell_refinement
;
CrystalClear-SM Expert 2.0 rc14 (Rigaku, 2009)
;
_computing_data_collection
;
CrystalClear-SM Expert 2.0 rc14 (Rigaku, 2009)
;
_computing_data_reduction
;
CrystalClear-SM Expert 2.0 rc14 (Rigaku, 2009)
;
_computing_publication_material 'PLATON (Spek, 2003)'
_computing_structure_refinement 'SHELXL-97 (Sheldrick, 1997)'
_diffrn_ambient_temperature 150(2)
_diffrn_detector CCD
_diffrn_detector_area_resol_mean 13.6612
_diffrn_measured_fraction_theta_full 0.997
_diffrn_measured_fraction_theta_max 0.997
_diffrn_measurement_details
;
scan:
    Number of images: 180
               Slice: -60.0000 - 120.0000
         Image width: 1.0000
            Exp time: 20.0000
       Rotation axis: Omega
               Omega: 0.0000
                 Chi: 54.0000
                 Phi: 0.0000
                 XTD: 49.3849
              2theta: 29.5227
scan:
    Number of images: 180
               Slice: -60.0000 - 120.0000
         Image width: 1.0000
            Exp time: 20.0000
       Rotation axis: Omega
               Omega: 0.0000
                 Chi: 54.0000
                 Phi: 120.0000
                 XTD: 49.3849
              2theta: 29.5227
scan:
    Number of images: 180
               Slice: -60.0000 - 120.0000
         Image width: 1.0000
            Exp time: 20.0000
       Rotation axis: Omega
               Omega: 0.0000
                 Chi: 54.0000
                 Phi: 240.0000
                 XTD: 49.3849
              2theta: 29.5227

;
_diffrn_measurement_device
;
XtaLABmini: Fixed Chi 2 circle
;
_diffrn_measurement_device_type
;
Rigaku Mercury375R (2x2 bin mode)
;
_diffrn_measurement_method 'profile data from \w-scans'
_diffrn_measurement_specimen_support Fiber
_diffrn_orient_matrix_type d*Trek
_diffrn_orient_matrix_UB_11 0.058630
_diffrn_orient_matrix_UB_12 -0.009386
_diffrn_orient_matrix_UB_13 -0.049367
_diffrn_orient_matrix_UB_21 0.043952
_diffrn_orient_matrix_UB_22 -0.020038
_diffrn_orient_matrix_UB_23 0.056010
_diffrn_orient_matrix_UB_31 0.000808
_diffrn_orient_matrix_UB_32 -0.070949
_diffrn_orient_matrix_UB_33 -0.026018
_diffrn_radiation_monochromator 'Graphite Monochromator'
_diffrn_radiation_probe x-ray
_diffrn_radiation_type MoK\a
_diffrn_radiation_wavelength 0.71075
_diffrn_reflns_av_R_equivalents 0.0646
_diffrn_reflns_av_sigmaI/netI 0.0437
_diffrn_reflns_limit_h_max 17
_diffrn_reflns_limit_h_min -17
_diffrn_reflns_limit_k_max 17
_diffrn_reflns_limit_k_min -17
_diffrn_reflns_limit_l_max 20
_diffrn_reflns_limit_l_min -20
_diffrn_reflns_number 25543
_diffrn_reflns_reduction_process
;
;
_diffrn_reflns_theta_full 27.41
_diffrn_reflns_theta_max 27.41
_diffrn_reflns_theta_min 1.78
_diffrn_source 'Sealed Tube'
_diffrn_source_current 12.0
_diffrn_source_power 0.6
_diffrn_source_voltage 50.0
_exptl_absorpt_coefficient_mu 0.084
_exptl_absorpt_correction_T_max 0.992
_exptl_absorpt_correction_T_min 0.975
_exptl_absorpt_correction_type multi-scan
_exptl_absorpt_process_details 'Jacobson, R. (1998) Private communication'
_exptl_crystal_colour Brown
_exptl_crystal_density_diffrn 1.305
_exptl_crystal_density_method 'Not Measured'
_exptl_crystal_description Block
_exptl_crystal_F_000 1016
_exptl_crystal_size_max 0.300
_exptl_crystal_size_mid 0.200
_exptl_crystal_size_min 0.100
_refine_diff_density_max 0.271
_refine_diff_density_min -0.212
_refine_diff_density_rms 0.046
_refine_ls_extinction_method none
_refine_ls_goodness_of_fit_ref 1.116
_refine_ls_hydrogen_treatment mixed
_refine_ls_matrix_type full
_refine_ls_number_parameters 343
_refine_ls_number_reflns 5607
_refine_ls_number_restraints 0
_refine_ls_restrained_S_all 1.116
_refine_ls_R_factor_all 0.0574
_refine_ls_R_factor_gt 0.0470
_refine_ls_shift/su_max 0.000
_refine_ls_shift/su_mean 0.000
_refine_ls_structure_factor_coef Fsqd
_refine_ls_weighting_details 'calc w=1/[\s^2^(Fo^2^)+(0.0580P)^2^+0.3178P] where P=(Fo^2^+2Fc^2^)/3'
_refine_ls_weighting_scheme calc
_refine_ls_wR_factor_gt 0.1235
_refine_ls_wR_factor_ref 0.1373
_reflns_number_gt 4779
_reflns_number_total 5607
_reflns_threshold_expression I>2\s(I)
_cod_data_source_file 818165.cif
_cod_data_source_block datam
_cod_depositor_comments
;
The following automatic conversions were performed:

'_symmetry_cell_setting' value 'Monoclinic' changed to 'monoclinic'
according to
/usr/data/users/saulius/automatic-downloads/retrospective/ACS/lib/dictionaries/cif_core.dic
dictionary named 'cif_core.dic' version 2.4.2 from
2011-04-26.

'_exptl_absorpt_correction_type' value 'Multi-scan'
changed to 'multi-scan' according to
/usr/data/users/saulius/automatic-downloads/retrospective/ACS/lib/dictionaries/cif_core.dic
dictionary named 'cif_core.dic' version 2.4.2 from 2011-04-26.

Automatic conversion script
Id: cif_fix_values 2281 2013-09-26 08:29:07Z andrius 
;
_cod_original_sg_symbol_H-M 'P 21/c'
_cod_database_code 4510920

loop_
_symmetry_equiv_pos_site_id
_symmetry_equiv_pos_as_xyz
1 x,y,z
2 -x,1/2+y,1/2-z
3 -x,-y,-z
4 x,1/2-y,1/2+z

loop_
_atom_site_aniso_label
_atom_site_aniso_U_11
_atom_site_aniso_U_22
_atom_site_aniso_U_33
_atom_site_aniso_U_23
_atom_site_aniso_U_13
_atom_site_aniso_U_12
N1 0.0314(6) 0.0286(6) 0.0309(6) -0.0031(5) 0.0182(5) 0.0008(5)
N2 0.0332(6) 0.0240(6) 0.0312(6) -0.0011(5) 0.0172(5) 0.0017(5)
C8 0.0357(8) 0.0371(8) 0.0325(8) -0.0026(6) 0.0204(7) 0.0008(6)
C9 0.0398(9) 0.0392(8) 0.0384(8) 0.0066(7) 0.0250(7) 0.0040(6)
C10 0.0350(8) 0.0286(7) 0.0491(9) 0.0035(6) 0.0274(7) 0.0004(6)
C11 0.0261(7) 0.0269(7) 0.0407(8) -0.0022(6) 0.0209(6) 0.0007(5)
C12 0.0352(8) 0.0258(7) 0.0494(9) -0.0089(6) 0.0250(7) -0.0053(6)
C13 0.0341(8) 0.0314(8) 0.0397(8) -0.0135(6) 0.0181(7) -0.0041(6)
C14 0.0277(7) 0.0309(7) 0.0322(7) -0.0061(6) 0.0152(6) 0.0023(5)
C15 0.0406(9) 0.0398(9) 0.0293(7) -0.0060(6) 0.0159(7) 0.0057(7)
C16 0.0527(10) 0.0388(9) 0.0318(8) 0.0036(7) 0.0235(7) 0.0075(7)
C17 0.0462(9) 0.0292(7) 0.0351(8) 0.0026(6) 0.0219(7) 0.0025(6)
C18 0.0235(6) 0.0247(6) 0.0304(7) -0.0031(5) 0.0145(6) 0.0023(5)
C19 0.0233(6) 0.0251(7) 0.0325(7) -0.0033(5) 0.0166(6) 0.0014(5)
N3 0.0288(6) 0.0257(6) 0.0361(7) 0.0036(5) 0.0177(5) 0.0013(4)
N4 0.0391(7) 0.0358(7) 0.0374(7) -0.0031(5) 0.0238(6) 0.0021(5)
C20 0.0308(8) 0.0331(8) 0.0373(8) 0.0066(6) 0.0152(6) -0.0002(6)
C21 0.0396(9) 0.0406(9) 0.0320(8) 0.0004(7) 0.0156(7) -0.0069(7)
C22 0.0454(9) 0.0407(9) 0.0373(8) -0.0068(7) 0.0259(7) -0.0058(7)
C23 0.0330(8) 0.0286(7) 0.0358(8) -0.0026(6) 0.0207(6) -0.0028(5)
C24 0.0355(8) 0.0418(9) 0.0496(9) -0.0055(7) 0.0285(8) 0.0027(6)
C25 0.0262(7) 0.0415(9) 0.0504(10) -0.0004(7) 0.0208(7) 0.0043(6)
C26 0.0270(7) 0.0302(7) 0.0377(8) -0.0001(6) 0.0164(6) -0.0020(5)
C27 0.0298(8) 0.0461(9) 0.0383(9) 0.0014(7) 0.0115(7) -0.0019(6)
C28 0.0461(10) 0.0614(12) 0.0309(8) -0.0011(8) 0.0159(7) -0.0044(8)
C29 0.0495(10) 0.0547(10) 0.0376(9) -0.0070(8) 0.0271(8) -0.0008(8)
C30 0.0288(7) 0.0236(7) 0.0346(7) -0.0007(5) 0.0188(6) -0.0017(5)
C31 0.0272(7) 0.0219(6) 0.0347(7) -0.0001(5) 0.0185(6) -0.0024(5)
O1 0.0284(6) 0.0282(5) 0.0490(7) -0.0100(5) 0.0140(5) 0.0024(4)
O2 0.0546(8) 0.0223(5) 0.0974(10) -0.0093(6) 0.0568(8) -0.0044(5)
C1 0.0280(7) 0.0269(7) 0.0234(6) -0.0011(5) 0.0114(5) 0.0024(5)
C2 0.0283(7) 0.0265(7) 0.0369(8) -0.0057(6) 0.0175(6) -0.0038(5)
C3 0.0391(8) 0.0224(7) 0.0414(8) 0.0000(6) 0.0271(7) -0.0007(5)
C4 0.0335(8) 0.0313(7) 0.0373(8) 0.0060(6) 0.0245(6) 0.0047(6)
C5 0.0324(7) 0.0338(7) 0.0283(7) 0.0005(6) 0.0191(6) -0.0045(6)
C6 0.0344(7) 0.0249(7) 0.0254(7) -0.0018(5) 0.0158(6) -0.0046(5)
C7 0.0409(10) 0.0509(11) 0.0755(13) -0.0141(9) 0.0368(10) -0.0137(8)

loop_
_atom_site_label
_atom_site_type_symbol
_atom_site_thermal_displace_type
_atom_site_fract_x
_atom_site_fract_y
_atom_site_fract_z
_atom_site_occupancy
_atom_site_U_iso_or_equiv
_atom_site_calc_flag
_atom_site_refinement_flags
N1 N Uani 0.06801(10) 0.37181(9) 0.40859(9) 1.000 0.0299(3) . .
N2 N Uani 0.10458(10) 0.29417(8) 0.58286(9) 1.000 0.0299(3) . .
C8 C Uani 0.04729(13) 0.41241(12) 0.32453(11) 1.000 0.0344(5) . .
C9 C Uani 0.07188(14) 0.51139(12) 0.31631(12) 1.000 0.0375(5) . .
C10 C Uani 0.11991(13) 0.57087(11) 0.39983(12) 1.000 0.0355(5) . .
C11 C Uani 0.14316(12) 0.53171(10) 0.49065(11) 1.000 0.0301(4) . .
C12 C Uani 0.19393(13) 0.58999(11) 0.58092(12) 1.000 0.0361(5) . .
C13 C Uani 0.21360(13) 0.55104(11) 0.66673(12) 1.000 0.0365(5) . .
C14 C Uani 0.18367(12) 0.45017(11) 0.67056(11) 1.000 0.0311(4) . .
C15 C Uani 0.19730(14) 0.40868(12) 0.75732(12) 1.000 0.0386(5) . .
C16 C Uani 0.16321(15) 0.31280(12) 0.75503(12) 1.000 0.0412(5) . .
C17 C Uani 0.11802(14) 0.25864(11) 0.66609(12) 1.000 0.0373(5) . .
C18 C Uani 0.13531(11) 0.38977(10) 0.58359(10) 1.000 0.0265(4) . .
C19 C Uani 0.11516(11) 0.43112(10) 0.49144(10) 1.000 0.0265(4) . .
N3 N Uani 0.27691(10) 0.71344(9) 0.34845(9) 1.000 0.0305(4) . .
N4 N Uani 0.41726(11) 0.70986(10) 0.55453(10) 1.000 0.0362(4) . .
C20 C Uani 0.20583(13) 0.70773(11) 0.24854(12) 1.000 0.0359(5) . .
C21 C Uani 0.23442(14) 0.66007(12) 0.18754(12) 1.000 0.0398(5) . .
C22 C Uani 0.34337(15) 0.61951(12) 0.23223(12) 1.000 0.0397(5) . .
C23 C Uani 0.42279(13) 0.62439(11) 0.33795(11) 1.000 0.0317(4) . .
C24 C Uani 0.53862(14) 0.58332(12) 0.39010(13) 1.000 0.0398(5) . .
C25 C Uani 0.60897(13) 0.58424(12) 0.49171(13) 1.000 0.0397(5) . .
C26 C Uani 0.57046(12) 0.62509(11) 0.55099(11) 1.000 0.0326(4) . .
C27 C Uani 0.63891(14) 0.62176(13) 0.65723(13) 1.000 0.0422(5) . .
C28 C Uani 0.59583(16) 0.66058(15) 0.70889(13) 1.000 0.0492(6) . .
C29 C Uani 0.48512(16) 0.70419(14) 0.65458(13) 1.000 0.0458(6) . .
C30 C Uani 0.45890(12) 0.66956(10) 0.50275(11) 1.000 0.0284(4) . .
C31 C Uani 0.38394(12) 0.67010(10) 0.39353(11) 1.000 0.0273(4) . .
O1 O Uani 0.04236(9) 0.13554(8) 0.45618(9) 1.000 0.0394(3) . .
O2 O Uani 0.17817(12) -0.17639(8) 0.43959(12) 1.000 0.0504(5) . .
C1 C Uani 0.13458(12) 0.08081(10) 0.47359(10) 1.000 0.0277(4) . .
C2 C Uani 0.11476(12) -0.01939(10) 0.45127(11) 1.000 0.0310(4) . .
C3 C Uani 0.20416(13) -0.07899(10) 0.46410(12) 1.000 0.0318(4) . .
C4 C Uani 0.31449(13) -0.03942(11) 0.50216(11) 1.000 0.0315(4) . .
C5 C Uani 0.33478(12) 0.06103(11) 0.52634(10) 1.000 0.0304(4) . .
C6 C Uani 0.24446(12) 0.12145(10) 0.51085(10) 1.000 0.0288(4) . .
C7 C Uani 0.45454(16) 0.10438(14) 0.56792(16) 1.000 0.0535(7) . .
H8 H Uiso 0.01360 0.37190 0.26600 1.000 0.0410 calc R
H9 H Uiso 0.05550 0.53650 0.25410 1.000 0.0450 calc R
H10 H Uiso 0.13730 0.63810 0.39630 1.000 0.0430 calc R
H12 H Uiso 0.21400 0.65710 0.58010 1.000 0.0430 calc R
H13 H Uiso 0.24780 0.59090 0.72570 1.000 0.0440 calc R
H15 H Uiso 0.23000 0.44690 0.81720 1.000 0.0460 calc R
H16 H Uiso 0.17020 0.28400 0.81240 1.000 0.0490 calc R
H17 H Uiso 0.09550 0.19200 0.66520 1.000 0.0450 calc R
H20 H Uiso 0.13090 0.73790 0.21650 1.000 0.0430 calc R
H21 H Uiso 0.17920 0.65600 0.11650 1.000 0.0480 calc R
H22 H Uiso 0.36550 0.58810 0.19220 1.000 0.0480 calc R
H24 H Uiso 0.56600 0.55520 0.35250 1.000 0.0480 calc R
H25 H Uiso 0.68560 0.55730 0.52470 1.000 0.0480 calc R
H27 H Uiso 0.71470 0.59270 0.69280 1.000 0.0510 calc R
H28 H Uiso 0.64040 0.65800 0.78060 1.000 0.0590 calc R
H29 H Uiso 0.45650 0.73160 0.69150 1.000 0.0550 calc R
H1O H Uiso 0.067(2) 0.201(2) 0.4875(19) 1.000 0.091(8) . .
H2 H Uiso 0.04020 -0.04710 0.42730 1.000 0.0370 calc R
H2O H Uiso 0.243(3) -0.207(2) 0.442(2) 1.000 0.126(11) . .
H4 H Uiso 0.37580 -0.08050 0.51170 1.000 0.0380 calc R
H6 H Uiso 0.25760 0.19010 0.52560 1.000 0.0340 calc R
H7A H Uiso 0.51430 0.05320 0.60470 1.000 0.0800 calc R
H7B H Uiso 0.46890 0.15890 0.61390 1.000 0.0800 calc R
H7C H Uiso 0.45820 0.12920 0.51210 1.000 0.0800 calc R

loop_
_atom_type_symbol
_atom_type_description
_atom_type_scat_dispersion_real
_atom_type_scat_dispersion_imag
_atom_type_scat_source
O O 0.0106 0.0060 'International Tables Vol C Tables 4.2.6.8 and 6.1.1.4'
N N 0.0061 0.0033 'International Tables Vol C Tables 4.2.6.8 and 6.1.1.4'
H H 0.0000 0.0000 'International Tables Vol C Tables 4.2.6.8 and 6.1.1.4'
C C 0.0033 0.0016 'International Tables Vol C Tables 4.2.6.8 and 6.1.1.4'

loop_
_geom_angle_atom_site_label_1
_geom_angle_atom_site_label_2
_geom_angle_atom_site_label_3
_geom_angle
_geom_angle_publ_flag
C1 O1 H1O 111.8(18) no
C3 O2 H2O 108.3(18) no
C8 N1 C19 117.11(13) yes
C17 N2 C18 117.95(13) yes
C20 N3 C31 117.54(15) yes
C29 N4 C30 117.26(17) yes
N1 C8 C9 124.27(14) yes
C8 C9 C10 118.58(15) no
C9 C10 C11 119.46(15) no
C10 C11 C19 117.81(13) no
C12 C11 C19 120.01(14) no
C10 C11 C12 122.18(14) no
C11 C12 C13 121.00(14) no
C12 C13 C14 121.07(15) no
C15 C14 C18 117.82(14) no
C13 C14 C15 122.53(14) no
C13 C14 C18 119.63(14) no
C14 C15 C16 119.72(15) no
C15 C16 C17 118.22(16) no
N2 C17 C16 124.23(15) yes
N2 C18 C14 122.03(13) yes
N2 C18 C19 118.51(12) yes
C14 C18 C19 119.45(13) no
N1 C19 C18 118.43(13) yes
C11 C19 C18 118.81(13) no
N1 C19 C11 122.75(13) yes
N1 C8 H8 118.00 no
C9 C8 H8 118.00 no
C10 C9 H9 121.00 no
C8 C9 H9 121.00 no
C9 C10 H10 120.00 no
C11 C10 H10 120.00 no
C11 C12 H12 119.00 no
C13 C12 H12 120.00 no
C12 C13 H13 120.00 no
C14 C13 H13 119.00 no
C16 C15 H15 120.00 no
C14 C15 H15 120.00 no
C15 C16 H16 121.00 no
C17 C16 H16 121.00 no
C16 C17 H17 118.00 no
N2 C17 H17 118.00 no
N3 C20 C21 124.03(17) yes
C20 C21 C22 118.57(16) no
C21 C22 C23 119.73(18) no
C24 C23 C31 119.68(14) no
C22 C23 C31 117.50(17) no
C22 C23 C24 122.81(17) no
C23 C24 C25 120.75(18) no
C24 C25 C26 121.24(18) no
C25 C26 C30 119.86(14) no
C25 C26 C27 122.68(17) no
C27 C26 C30 117.45(17) no
C26 C27 C28 119.57(19) no
C27 C28 C29 118.82(17) no
N4 C29 C28 124.1(2) yes
C26 C30 C31 118.93(15) no
N4 C30 C26 122.79(14) yes
N4 C30 C31 118.26(16) yes
C23 C31 C30 119.41(16) no
N3 C31 C30 118.06(15) yes
N3 C31 C23 122.51(14) yes
C21 C20 H20 118.00 no
N3 C20 H20 118.00 no
C20 C21 H21 121.00 no
C22 C21 H21 121.00 no
C23 C22 H22 120.00 no
C21 C22 H22 120.00 no
C25 C24 H24 120.00 no
C23 C24 H24 120.00 no
C26 C25 H25 119.00 no
C24 C25 H25 119.00 no
C26 C27 H27 120.00 no
C28 C27 H27 120.00 no
C27 C28 H28 121.00 no
C29 C28 H28 121.00 no
N4 C29 H29 118.00 no
C28 C29 H29 118.00 no
O1 C1 C6 122.77(13) yes
O1 C1 C2 116.89(16) yes
C2 C1 C6 120.33(16) no
C1 C2 C3 119.87(17) no
O2 C3 C2 116.74(18) yes
C2 C3 C4 120.27(14) no
O2 C3 C4 122.98(17) yes
C3 C4 C5 119.71(17) no
C4 C5 C6 120.11(16) no
C4 C5 C7 119.94(17) no
C6 C5 C7 119.94(15) no
C1 C6 C5 119.66(13) no
C1 C2 H2 120.00 no
C3 C2 H2 120.00 no
C3 C4 H4 120.00 no
C5 C4 H4 120.00 no
C1 C6 H6 120.00 no
C5 C6 H6 120.00 no
C5 C7 H7A 109.00 no
C5 C7 H7B 109.00 no
C5 C7 H7C 109.00 no
H7A C7 H7B 109.00 no
H7A C7 H7C 109.00 no
H7B C7 H7C 109.00 no

loop_
_geom_bond_atom_site_label_1
_geom_bond_atom_site_label_2
_geom_bond_distance
_geom_bond_publ_flag
O1 C1 1.358(2) yes
O2 C3 1.3633(19) yes
O1 H1O 0.98(3) no
O2 H2O 0.97(4) no
N1 C8 1.326(2) yes
N1 C19 1.3614(19) yes
N2 C17 1.326(2) yes
N2 C18 1.3582(19) yes
N3 C20 1.327(2) yes
N3 C31 1.359(2) yes
N4 C30 1.358(2) yes
N4 C29 1.327(2) yes
C8 C9 1.405(2) no
C9 C10 1.370(2) no
C10 C11 1.403(2) no
C11 C12 1.435(2) no
C11 C19 1.416(2) no
C12 C13 1.347(2) no
C13 C14 1.436(2) no
C14 C15 1.407(2) no
C14 C18 1.416(2) no
C15 C16 1.372(3) no
C16 C17 1.397(2) no
C18 C19 1.449(2) no
C8 H8 0.9500 no
C9 H9 0.9500 no
C10 H10 0.9500 no
C12 H12 0.9500 no
C13 H13 0.9500 no
C15 H15 0.9500 no
C16 H16 0.9500 no
C17 H17 0.9500 no
C20 C21 1.397(3) no
C21 C22 1.365(3) no
C22 C23 1.408(2) no
C23 C24 1.435(3) no
C23 C31 1.411(3) no
C24 C25 1.346(3) no
C25 C26 1.431(3) no
C26 C30 1.411(3) no
C26 C27 1.407(2) no
C27 C28 1.364(3) no
C28 C29 1.394(3) no
C30 C31 1.446(2) no
C20 H20 0.9500 no
C21 H21 0.9500 no
C22 H22 0.9500 no
C24 H24 0.9500 no
C25 H25 0.9500 no
C27 H27 0.9500 no
C28 H28 0.9500 no
C29 H29 0.9500 no
C1 C6 1.392(3) no
C1 C2 1.389(2) no
C2 C3 1.388(3) no
C3 C4 1.390(3) no
C4 C5 1.397(2) no
C5 C7 1.510(3) no
C5 C6 1.390(3) no
C2 H2 0.9500 no
C4 H4 0.9500 no
C6 H6 0.9500 no
C7 H7A 0.9800 no
C7 H7B 0.9800 no
C7 H7C 0.9800 no

loop_
_geom_contact_atom_site_label_1
_geom_contact_atom_site_label_2
_geom_contact_distance
_geom_contact_site_symmetry_2
_geom_contact_publ_flag
O1 C20 3.287(3) 2_545 no
O1 N2 2.736(2) . no
O1 C17 3.345(3) . no
O1 C21 3.180(3) 2_545 no
O2 N3 2.901(3) 1_545 no
O2 N4 3.132(3) 1_545 no
O1 H21 2.6000 2_545 no
O1 H20 2.8000 2_545 no
O2 H8 2.9100 2_545 no
O2 H10 2.5800 1_545 no
O2 H21 2.8300 4_555 no
N1 N2 2.746(2) . no
N2 O1 2.736(2) . no
N2 N1 2.746(2) . no
N3 O2 2.901(3) 1_565 no
N3 N4 2.729(2) . no
N3 C10 3.326(3) . no
N4 O2 3.132(3) 1_565 no
N4 N3 2.729(2) . no
N1 H20 2.9400 2_545 no
N1 H1O 2.64(3) . no
N2 H1O 1.81(3) . no
N3 H10 2.6400 . no
N3 H2O 2.10(3) 1_565 no
N4 H2O 2.33(3) 1_565 no
N4 H4 2.9000 1_565 no
C2 C9 3.569(3) 2_545 no
C3 C21 3.529(3) 4_555 no
C9 C2 3.569(3) 2_555 no
C9 C15 3.380(3) 3_566 no
C10 N3 3.326(3) . no
C11 C18 3.487(3) 3_566 no
C13 C20 3.538(3) 4_565 no
C15 C9 3.380(3) 3_566 no
C16 C27 3.433(3) 2_646 no
C17 C27 3.466(3) 2_646 no
C17 C28 3.531(4) 2_646 no
C17 O1 3.345(3) . no
C18 C11 3.487(3) 3_566 no
C20 C13 3.538(3) 4_564 no
C20 O1 3.287(3) 2_555 no
C21 C3 3.529(3) 4_554 no
C21 O1 3.180(3) 2_555 no
C23 C27 3.446(3) 3_666 no
C24 C27 3.489(3) 3_666 no
C24 C26 3.560(3) 3_666 no
C25 C30 3.571(3) 3_666 no
C25 C26 3.564(3) 3_666 no
C26 C25 3.564(3) 3_666 no
C26 C24 3.560(3) 3_666 no
C27 C23 3.446(3) 3_666 no
C27 C17 3.466(3) 2_656 no
C27 C24 3.489(3) 3_666 no
C27 C16 3.433(3) 2_656 no
C28 C17 3.531(4) 2_656 no
C30 C25 3.571(3) 3_666 no
C2 H21 2.9200 4_555 no
C2 H9 2.8700 2_545 no
C3 H22 3.0300 4_555 no
C3 H21 2.8400 4_555 no
C4 H15 2.7900 4_554 no
C4 H22 2.7800 4_555 no
C5 H15 2.8000 4_554 no
C6 H28 2.8200 2_646 no
C6 H16 3.0200 4_554 no
C8 H25 3.0900 3_666 no
C9 H25 2.9900 3_666 no
C10 H25 2.8300 3_666 no
C11 H25 2.7800 3_666 no
C17 H27 3.1000 2_646 no
C17 H1O 2.65(3) . no
C18 H1O 2.85(3) . no
C19 H25 2.9000 3_666 no
C20 H2O 3.06(3) 1_565 no
C20 H13 2.8500 4_564 no
C21 H12 2.9300 4_564 no
C22 H29 2.8400 4_564 no
C30 H2O 3.06(4) 1_565 no
C30 H7C 3.0100 3_666 no
C31 H2O 2.97(4) 1_565 no
H1O C18 2.85(3) . no
H1O H6 2.3500 . no
H1O C17 2.65(3) . no
H1O N1 2.64(3) . no
H1O N2 1.81(3) . no
H2 H17 2.5300 3_556 no
H2O N4 2.33(3) 1_545 no
H2O C20 3.06(3) 1_545 no
H2O C30 3.06(4) 1_545 no
H2O C31 2.97(4) 1_545 no
H2O N3 2.10(3) 1_545 no
H2O H10 2.4200 1_545 no
H2O H4 2.2900 . no
H4 N4 2.9000 1_545 no
H4 H2O 2.2900 . no
H4 H7A 2.4400 . no
H6 H7B 2.4600 . no
H6 H1O 2.3500 . no
H7A H4 2.4400 . no
H7B H6 2.4600 . no
H7C C30 3.0100 3_666 no
H8 H17 2.5800 4_554 no
H8 O2 2.9100 2_555 no
H9 C2 2.8700 2_555 no
H10 H12 2.5200 . no
H10 O2 2.5800 1_565 no
H10 H2O 2.4200 1_565 no
H10 N3 2.6400 . no
H12 H10 2.5200 . no
H12 C21 2.9300 4_565 no
H13 H15 2.5300 . no
H13 C20 2.8500 4_565 no
H15 C4 2.7900 4_555 no
H15 C5 2.8000 4_555 no
H15 H13 2.5300 . no
H16 C6 3.0200 4_555 no
H17 H2 2.5300 3_556 no
H17 H8 2.5800 4_555 no
H20 O1 2.8000 2_555 no
H20 N1 2.9400 2_555 no
H21 O2 2.8300 4_554 no
H21 C2 2.9200 4_554 no
H21 O1 2.6000 2_555 no
H21 C3 2.8400 4_554 no
H22 H24 2.5400 . no
H22 C3 3.0300 4_554 no
H22 C4 2.7800 4_554 no
H24 H22 2.5400 . no
H25 H27 2.5300 . no
H25 C8 3.0900 3_666 no
H25 C9 2.9900 3_666 no
H25 C10 2.8300 3_666 no
H25 C11 2.7800 3_666 no
H25 C19 2.9000 3_666 no
H27 H25 2.5300 . no
H27 C17 3.1000 2_656 no
H28 C6 2.8200 2_656 no
H29 C22 2.8400 4_565 no

loop_
_geom_hbond_atom_site_label_D
_geom_hbond_atom_site_label_H
_geom_hbond_atom_site_label_A
_geom_hbond_distance_DH
_geom_hbond_distance_HA
_geom_hbond_distance_DA
_geom_hbond_angle_DHA
_geom_hbond_site_symmetry_A
_geom_hbond_publ_flag
O1 H1O N2 0.98(3) 1.81(3) 2.736(2) 156(3) . yes
O2 H2O N3 0.97(4) 2.10(3) 2.901(3) 140(2) 1_545 yes
O2 H2O N4 0.97(4) 2.33(3) 3.132(3) 140(2) 1_545 yes
C10 H10 O2 0.9500 2.5800 3.486(3) 160.00 1_565 yes

loop_
_geom_torsion_atom_site_label_1
_geom_torsion_atom_site_label_2
_geom_torsion_atom_site_label_3
_geom_torsion_atom_site_label_4
_geom_torsion
_geom_torsion_publ_flag
C19 N1 C8 C9 0.7(3) no
C8 N1 C19 C18 178.03(17) no
C8 N1 C19 C11 -0.8(3) no
C17 N2 C18 C19 -176.71(17) no
C17 N2 C18 C14 1.9(3) no
C18 N2 C17 C16 -0.9(3) no
C20 N3 C31 C30 -175.61(14) no
C31 N3 C20 C21 0.1(3) no
C20 N3 C31 C23 3.1(2) no
C29 N4 C30 C31 176.73(16) no
C29 N4 C30 C26 -1.5(2) no
C30 N4 C29 C28 0.6(3) no
N1 C8 C9 C10 -0.3(3) no
C8 C9 C10 C11 0.0(3) no
C9 C10 C11 C19 -0.1(3) no
C9 C10 C11 C12 179.68(19) no
C10 C11 C19 N1 0.5(3) no
C10 C11 C12 C13 178.9(2) no
C19 C11 C12 C13 -1.3(3) no
C10 C11 C19 C18 -178.28(17) no
C12 C11 C19 C18 1.9(3) no
C12 C11 C19 N1 -179.31(17) no
C11 C12 C13 C14 -0.5(3) no
C12 C13 C14 C15 -176.6(2) no
C12 C13 C14 C18 1.5(3) no
C13 C14 C15 C16 177.7(2) no
C15 C14 C18 N2 -1.3(3) no
C13 C14 C18 N2 -179.45(17) no
C15 C14 C18 C19 177.33(17) no
C13 C14 C18 C19 -0.9(3) no
C18 C14 C15 C16 -0.4(3) no
C14 C15 C16 C17 1.4(3) no
C15 C16 C17 N2 -0.8(3) no
C14 C18 C19 C11 -0.8(3) no
N2 C18 C19 C11 177.80(16) no
C14 C18 C19 N1 -179.66(16) no
N2 C18 C19 N1 -1.0(2) no
N3 C20 C21 C22 -2.3(3) no
C20 C21 C22 C23 1.5(3) no
C21 C22 C23 C31 1.3(2) no
C21 C22 C23 C24 179.93(18) no
C24 C23 C31 C30 -3.8(2) no
C22 C23 C24 C25 -175.82(17) no
C31 C23 C24 C25 2.8(3) no
C22 C23 C31 C30 174.91(15) no
C24 C23 C31 N3 177.61(15) no
C22 C23 C31 N3 -3.7(2) no
C23 C24 C25 C26 0.6(3) no
C24 C25 C26 C27 175.97(17) no
C24 C25 C26 C30 -3.0(3) no
C27 C26 C30 N4 1.1(2) no
C25 C26 C30 N4 -179.84(16) no
C25 C26 C30 C31 1.9(2) no
C27 C26 C30 C31 -177.11(15) no
C25 C26 C27 C28 -178.81(18) no
C30 C26 C27 C28 0.2(3) no
C26 C27 C28 C29 -1.0(3) no
C27 C28 C29 N4 0.6(3) no
N4 C30 C31 N3 1.8(2) no
C26 C30 C31 C23 1.4(2) no
N4 C30 C31 C23 -176.90(15) no
C26 C30 C31 N3 -179.88(14) no
O1 C1 C2 C3 177.87(14) no
C6 C1 C2 C3 -1.4(2) no
O1 C1 C6 C5 -179.64(14) no
C2 C1 C6 C5 -0.5(2) no
C1 C2 C3 O2 -179.24(15) no
C1 C2 C3 C4 2.0(2) no
O2 C3 C4 C5 -179.48(15) no
C2 C3 C4 C5 -0.8(2) no
C3 C4 C5 C6 -1.0(2) no
C3 C4 C5 C7 179.87(15) no
C4 C5 C6 C1 1.7(2) no
C7 C5 C6 C1 -179.26(15) no
